data_7200373
loop_
_publ_author_name
'Oswald, Iain D. H.'
'Crichton, Wilson A.'

_publ_section_title
;
 Structural similarities of 2-chlorophenol and 2-methylphenol
;
_journal_issue 3
_journal_name_full CrystEngComm
_journal_page_first 463
_journal_paper_doi 10.1039/b813878h
_journal_volume 11
_journal_year 2009
_chemical_formula_moiety 0.45(C7H8O)0.55(C6H5OCl)
_chemical_formula_sum 'C6.45 H6.34 Cl0.55 O'
_chemical_formula_weight 119.45
_chemical_name_common (0.45)2-METHYLPHENOL:(0.55)2-CHLOROPHENOL
_chemical_name_systematic
;
(0.45)2-METHYLPHENOL:(0.55)2-CHLOROPHENOL
;
_space_group_IT_number 145
_symmetry_cell_setting trigonal
_symmetry_space_group_name_Hall 'P 32'
_symmetry_space_group_name_H-M 'P 32'
_atom_sites_solution_hydrogens geom
_atom_sites_solution_primary direct
_atom_sites_solution_secondary difmap
_audit_creation_method SHELXL-97
_cell_angle_alpha 90.00
_cell_angle_beta 90.00
_cell_angle_gamma 120.00
_cell_formula_units_Z 9
_cell_length_a 16.1628(2)
_cell_length_b 16.1628(2)
_cell_length_c 5.9006(1)
_cell_measurement_reflns_used 6449
_cell_measurement_temperature 100(2)
_cell_measurement_theta_max 29.96
_cell_measurement_theta_min 2.52
_cell_volume 1334.93(3)
_computing_cell_refinement 'Bruker SMART'
_computing_data_collection 'Bruker SMART'
_computing_data_reduction 'Bruker SAINT'
_computing_molecular_graphics 'Bruker SHELXTL'
_computing_publication_material 'Bruker SHELXTL'
_computing_structure_refinement 'SHELXL-97 (Sheldrick, 1997)'
_computing_structure_solution 'SHELXS-97 (Sheldrick, 1990)'
_diffrn_ambient_temperature 100(2)
_diffrn_measured_fraction_theta_full 0.995
_diffrn_measured_fraction_theta_max 0.995
_diffrn_measurement_device_type 'CCD area detector'
_diffrn_measurement_method 'omega scans'
_diffrn_radiation_monochromator graphite
_diffrn_radiation_source 'fine-focus sealed tube'
_diffrn_radiation_type MoK\a
_diffrn_radiation_wavelength 0.71073
_diffrn_reflns_av_R_equivalents 0.0334
_diffrn_reflns_av_sigmaI/netI 0.0255
_diffrn_reflns_limit_h_max 21
_diffrn_reflns_limit_h_min -23
_diffrn_reflns_limit_k_max 22
_diffrn_reflns_limit_k_min -23
_diffrn_reflns_limit_l_max 8
_diffrn_reflns_limit_l_min -8
_diffrn_reflns_number 33656
_diffrn_reflns_theta_full 30.64
_diffrn_reflns_theta_max 30.64
_diffrn_reflns_theta_min 2.52
_diffrn_standards_decay_% 0
_diffrn_standards_number 0
_exptl_absorpt_coefficient_mu 0.328
_exptl_absorpt_correction_T_max 0.82
_exptl_absorpt_correction_T_min 0.508
_exptl_absorpt_correction_type multi-scan
_exptl_absorpt_process_details SADABS
_exptl_crystal_colour COLOURLESS
_exptl_crystal_density_diffrn 1.337
_exptl_crystal_density_meas 0
_exptl_crystal_density_method 'not measured'
_exptl_crystal_description CYLINDER
_exptl_crystal_F_000 562
_exptl_crystal_size_max 2
_exptl_crystal_size_mid 0.61
_exptl_crystal_size_min 0.61
_refine_diff_density_max 0.644
_refine_diff_density_min -0.242
_refine_diff_density_rms 0.050
_refine_ls_abs_structure_details 'Flack H D (1983), Acta Cryst. A39, 876-881'
_refine_ls_abs_structure_Flack 0.02(5)
_refine_ls_extinction_method none
_refine_ls_goodness_of_fit_ref 1.046
_refine_ls_hydrogen_treatment mixed
_refine_ls_matrix_type full
_refine_ls_number_parameters 223
_refine_ls_number_reflns 5463
_refine_ls_number_restraints 181
_refine_ls_restrained_S_all 1.037
_refine_ls_R_factor_all 0.0480
_refine_ls_R_factor_gt 0.0405
_refine_ls_shift/su_max 0.020
_refine_ls_shift/su_mean 0.002
_refine_ls_structure_factor_coef Fsqd
_refine_ls_weighting_details 'calc w=1/[\s^2^(Fo^2^)+(0.0593P)^2^+0.1877P] where P=(Fo^2^+2Fc^2^)/3'
_refine_ls_weighting_scheme calc
_refine_ls_wR_factor_gt 0.0990
_refine_ls_wR_factor_ref 0.1024
_reflns_number_gt 4855
_reflns_number_total 5463
_reflns_threshold_expression >2sigma(I)
_cod_data_source_file b813878h.txt
_cod_data_source_block MPCP
_cod_depositor_comments
;
The following automatic conversions were performed:
'_symmetry_cell_setting' value 'Trigonal' changed to 'trigonal' according
to '/home/saulius/struct/CIF-dictionaries/cif_core.dic' dictionary named
'cif_core.dic' version 2.4.1 from
2010-06-29.

'_exptl_absorpt_correction_type' value 'Multiscan' changed to
'multi-scan' according to
'/home/saulius/struct/CIF-dictionaries/cif_core.dic' dictionary named
'cif_core.dic' version 2.4.1 from 2010-06-29.

Automatic conversion script
Id: cif_fix_enum 1527 2010-12-29 10:47:43Z saulius 
;
_cod_original_sg_symbol_Hall P32
_cod_original_sg_symbol_H-M P3(2)
_cod_database_code 7200373

loop_
_symmetry_equiv_pos_as_xyz
'x, y, z'
'-y, x-y, z+2/3'
'-x+y, -x, z+1/3'

loop_
_atom_site_label
_atom_site_type_symbol
_atom_site_fract_x
_atom_site_fract_y
_atom_site_fract_z
_atom_site_U_iso_or_equiv
_atom_site_adp_type
_atom_site_occupancy
_atom_site_symmetry_multiplicity
_atom_site_calc_flag
_atom_site_refinement_flags
_atom_site_disorder_assembly
_atom_site_disorder_group
C11 C 0.12010(6) 0.16849(6) 0.52419(19) 0.0271(3) Uani 1 1 d GU A .
C21 C 0.13147(7) 0.23672(7) 0.36478(18) 0.0306(3) Uani 1 1 d GDU . .
C31 C 0.20978(8) 0.32856(7) 0.3772(2) 0.0387(4) Uani 1 1 d GU A .
H31 H 0.2175 0.3752 0.2683 0.046 Uiso 1 1 calc R . .
C41 C 0.27672(7) 0.35218(6) 0.5491(2) 0.0420(4) Uani 1 1 d GU . .
H41 H 0.3302 0.4149 0.5576 0.050 Uiso 1 1 calc R A .
C51 C 0.26536(7) 0.28395(8) 0.7085(2) 0.0369(4) Uani 1 1 d GU A .
H51 H 0.3111 0.3001 0.8260 0.044 Uiso 1 1 calc R . .
C61 C 0.18705(7) 0.19211(7) 0.69608(18) 0.0314(3) Uani 1 1 d GU . .
H61 H 0.1793 0.1455 0.8050 0.038 Uiso 1 1 calc R A .
O71 O 0.04178(9) 0.07817(9) 0.5089(2) 0.0344(3) Uani 1 1 d D . .
H71 H 0.0468(14) 0.0414(13) 0.602(3) 0.035(5) Uiso 1 1 d D . .
C81 C 0.0585(12) 0.2133(11) 0.180(3) 0.030(2) Uani 0.47 1 d PDU A 1
H811 H 0.0667 0.1751 0.0623 0.045 Uiso 0.47 1 calc PR A 1
H821 H 0.0673 0.2727 0.1128 0.045 Uiso 0.47 1 calc PR A 1
H831 H -0.0059 0.1770 0.2438 0.045 Uiso 0.47 1 calc PR A 1
Cl81 Cl 0.0478(3) 0.2072(3) 0.1557(6) 0.0351(5) Uani 0.53 1 d PD A 2
C12 C 0.49515(5) 0.23722(6) 0.04056(19) 0.0276(3) Uani 1 1 d GU B .
C22 C 0.43754(7) 0.23725(7) 0.21542(17) 0.0303(3) Uani 1 1 d GDU . .
C32 C 0.34158(7) 0.16735(8) 0.22331(19) 0.0364(4) Uani 1 1 d GU B .
H32 H 0.3022 0.1674 0.3428 0.044 Uiso 1 1 calc R . .
C42 C 0.30322(5) 0.09741(8) 0.0563(2) 0.0402(4) Uani 1 1 d GU . .
H42 H 0.2376 0.0496 0.0617 0.048 Uiso 1 1 calc R B .
C52 C 0.36082(7) 0.09738(7) -0.1185(2) 0.0397(4) Uani 1 1 d GU B .
H52 H 0.3346 0.0496 -0.2327 0.048 Uiso 1 1 calc R . .
C62 C 0.45679(7) 0.16728(7) -0.12643(18) 0.0331(3) Uani 1 1 d GU . .
H62 H 0.4962 0.1673 -0.2459 0.040 Uiso 1 1 calc R B .
O72 O 0.58959(8) 0.30858(8) 0.0340(2) 0.0311(2) Uani 1 1 d D . .
H72 H 0.6204(14) 0.2956(15) -0.063(3) 0.031(5) Uiso 1 1 d D . .
C82 C 0.4786(13) 0.3205(9) 0.379(2) 0.066(5) Uani 0.37 1 d PDU B 1
H812 H 0.4266 0.3208 0.4632 0.100 Uiso 0.37 1 calc PR B 1
H822 H 0.5141 0.3803 0.2940 0.100 Uiso 0.37 1 calc PR B 1
H832 H 0.5218 0.3142 0.4848 0.100 Uiso 0.37 1 calc PR B 1
Cl82 Cl 0.48671(12) 0.32207(8) 0.4232(2) 0.0331(2) Uani 0.63 1 d PD B 2
C13 C 0.39238(7) -0.16507(6) 0.5298(2) 0.0309(3) Uani 1 1 d GU C .
C23 C 0.37884(7) -0.11707(8) 0.35106(19) 0.0354(3) Uani 1 1 d GDU . .
C33 C 0.43694(9) -0.01868(8) 0.3305(2) 0.0434(4) Uani 1 1 d GU C .
H33 H 0.4277 0.0141 0.2083 0.052 Uiso 1 1 calc R . .
C43 C 0.50857(9) 0.03171(6) 0.4887(3) 0.0469(5) Uani 1 1 d GU . .
H43 H 0.5483 0.0990 0.4746 0.056 Uiso 1 1 calc R C .
C53 C 0.52210(8) -0.01628(8) 0.6674(2) 0.0456(4) Uani 1 1 d GU C .
H53 H 0.5711 0.0182 0.7756 0.055 Uiso 1 1 calc R . .
C63 C 0.46401(8) -0.11467(8) 0.68804(19) 0.0376(4) Uani 1 1 d GU . .
H63 H 0.4733 -0.1475 0.8102 0.045 Uiso 1 1 calc R C .
O73 O 0.33535(9) -0.26295(8) 0.5466(2) 0.0334(3) Uani 1 1 d D . .
H73 H 0.3555(17) -0.2843(16) 0.649(3) 0.044(6) Uiso 1 1 d D . .
C83 C 0.2992(7) -0.1696(9) 0.1808(19) 0.046(2) Uani 0.50 1 d PDU C 1
H813 H 0.3205 -0.1973 0.0626 0.069 Uiso 0.50 1 calc PR C 1
H823 H 0.2824 -0.1248 0.1118 0.069 Uiso 0.50 1 calc PR C 1
H833 H 0.2431 -0.2206 0.2578 0.069 Uiso 0.50 1 calc PR C 1
Cl83 Cl 0.28748(19) -0.1808(2) 0.1632(4) 0.0403(5) Uani 0.50 1 d PD C 2

loop_
_atom_site_aniso_label
_atom_site_aniso_U_11
_atom_site_aniso_U_22
_atom_site_aniso_U_33
_atom_site_aniso_U_23
_atom_site_aniso_U_13
_atom_site_aniso_U_12
C11 0.0233(6) 0.0295(7) 0.0300(7) -0.0022(6) 0.0016(5) 0.0144(6)
C21 0.0290(7) 0.0345(8) 0.0316(7) 0.0010(6) 0.0021(6) 0.0183(6)
C31 0.0362(9) 0.0344(8) 0.0441(9) 0.0052(7) 0.0013(7) 0.0166(7)
C41 0.0368(9) 0.0285(8) 0.0534(11) -0.0018(7) -0.0032(8) 0.0108(7)
C51 0.0307(8) 0.0363(8) 0.0415(9) -0.0066(7) -0.0072(7) 0.0151(7)
C61 0.0296(7) 0.0338(8) 0.0327(8) 0.0001(6) -0.0009(6) 0.0174(6)
O71 0.0276(5) 0.0303(6) 0.0400(6) 0.0039(5) -0.0059(4) 0.0104(4)
C81 0.032(4) 0.024(3) 0.032(4) 0.002(2) -0.004(2) 0.012(3)
Cl81 0.0319(8) 0.0474(11) 0.0278(7) 0.0030(6) -0.0054(5) 0.0212(8)
C12 0.0266(7) 0.0273(7) 0.0281(7) 0.0028(5) -0.0003(5) 0.0129(6)
C22 0.0343(8) 0.0307(7) 0.0283(7) 0.0050(6) 0.0023(6) 0.0180(6)
C32 0.0325(8) 0.0416(9) 0.0364(8) 0.0132(7) 0.0075(6) 0.0195(7)
C42 0.0267(8) 0.0398(9) 0.0460(9) 0.0121(7) -0.0027(6) 0.0106(7)
C52 0.0338(8) 0.0374(9) 0.0389(9) 0.0002(7) -0.0078(7) 0.0111(7)
C62 0.0319(8) 0.0336(8) 0.0308(8) -0.0001(6) -0.0007(6) 0.0142(7)
O72 0.0262(5) 0.0294(5) 0.0320(6) -0.0043(4) 0.0031(4) 0.0096(4)
C82 0.055(5) 0.086(7) 0.034(6) -0.018(4) -0.004(4) 0.017(4)
Cl82 0.0421(5) 0.0365(4) 0.0238(5) -0.0013(3) 0.0050(4) 0.0220(4)
C13 0.0299(7) 0.0294(7) 0.0357(8) 0.0009(6) 0.0061(6) 0.0165(6)
C23 0.0328(8) 0.0382(8) 0.0380(8) 0.0045(7) 0.0052(6) 0.0199(7)
C33 0.0470(10) 0.0385(9) 0.0486(10) 0.0082(8) 0.0187(8) 0.0244(8)
C43 0.0494(10) 0.0342(9) 0.0553(12) -0.0001(8) 0.0200(9) 0.0195(8)
C53 0.0401(9) 0.0384(9) 0.0506(10) -0.0146(8) 0.0032(8) 0.0137(8)
C63 0.0352(8) 0.0343(8) 0.0418(9) -0.0048(7) 0.0026(7) 0.0164(7)
O73 0.0337(6) 0.0274(5) 0.0320(6) 0.0002(4) -0.0067(5) 0.0100(5)
C83 0.046(4) 0.048(4) 0.054(5) 0.001(3) 0.013(3) 0.031(3)
Cl83 0.0365(7) 0.0526(10) 0.0302(6) 0.0100(6) -0.0074(5) 0.0212(6)

loop_
_atom_type_symbol
_atom_type_description
_atom_type_scat_dispersion_real
_atom_type_scat_dispersion_imag
_atom_type_scat_source
C C 0.0033 0.0016 'International Tables Vol C Tables 4.2.6.8 and 6.1.1.4'
H H 0.0000 0.0000 'International Tables Vol C Tables 4.2.6.8 and 6.1.1.4'
O O 0.0106 0.0060 'International Tables Vol C Tables 4.2.6.8 and 6.1.1.4'
Cl Cl 0.1484 0.1585 'International Tables Vol C Tables 4.2.6.8 and 6.1.1.4'

loop_
_geom_angle_atom_site_label_1
_geom_angle_atom_site_label_2
_geom_angle_atom_site_label_3
_geom_angle
_geom_angle_site_symmetry_1
_geom_angle_site_symmetry_3
_geom_angle_publ_flag
O71 C11 C21 118.94(8) . . ?
O71 C11 C61 121.06(8) . . ?
C21 C11 C61 120.0 . . ?
C11 C21 C31 120.0 . . ?
C11 C21 C81 120.9(6) . . ?
C31 C21 C81 119.1(6) . . ?
C11 C21 Cl81 119.57(15) . . ?
C31 C21 Cl81 120.42(15) . . ?
C81 C21 Cl81 1.5(7) . . ?
C41 C31 C21 120.0 . . ?
C41 C31 H31 120.0 . . ?
C21 C31 H31 120.0 . . ?
C51 C41 C31 120.0 . . ?
C51 C41 H41 120.0 . . ?
C31 C41 H41 120.0 . . ?
C61 C51 C41 120.0 . . ?
C61 C51 H51 120.0 . . ?
C41 C51 H51 120.0 . . ?
C51 C61 C11 120.0 . . ?
C51 C61 H61 120.0 . . ?
C11 C61 H61 120.0 . . ?
C11 O71 H71 110.1(14) . . ?
C21 C81 H811 109.5 . . ?
C21 C81 H821 109.5 . . ?
C21 C81 H831 109.5 . . ?
O72 C12 C22 118.83(8) . . ?
O72 C12 C62 121.16(8) . . ?
C22 C12 C62 120.0 . . ?
C12 C22 C32 120.0 . . ?
C12 C22 C82 118.5(7) . . ?
C32 C22 C82 121.1(7) . . ?
C12 C22 Cl82 119.32(8) . . ?
C32 C22 Cl82 120.66(8) . . ?
C82 C22 Cl82 7.5(7) . . ?
C22 C32 C42 120.0 . . ?
C22 C32 H32 120.0 . . ?
C42 C32 H32 120.0 . . ?
C52 C42 C32 120.0 . . ?
C52 C42 H42 120.0 . . ?
C32 C42 H42 120.0 . . ?
C42 C52 C62 120.0 . . ?
C42 C52 H52 120.0 . . ?
C62 C52 H52 120.0 . . ?
C52 C62 C12 120.0 . . ?
C52 C62 H62 120.0 . . ?
C12 C62 H62 120.0 . . ?
C12 O72 H72 110.6(15) . . ?
C22 C82 H812 109.5 . . ?
C22 C82 H822 109.5 . . ?
C22 C82 H832 109.5 . . ?
O73 C13 C23 119.54(9) . . ?
O73 C13 C63 120.45(9) . . ?
C23 C13 C63 120.0 . . ?
C33 C23 C13 120.0 . . ?
C33 C23 C83 118.8(5) . . ?
C13 C23 C83 121.2(5) . . ?
C33 C23 Cl83 121.08(11) . . ?
C13 C23 Cl83 118.89(11) . . ?
C83 C23 Cl83 2.3(6) . . ?
C23 C33 C43 120.0 . . ?
C23 C33 H33 120.0 . . ?
C43 C33 H33 120.0 . . ?
C53 C43 C33 120.0 . . ?
C53 C43 H43 120.0 . . ?
C33 C43 H43 120.0 . . ?
C43 C53 C63 120.0 . . ?
C43 C53 H53 120.0 . . ?
C63 C53 H53 120.0 . . ?
C53 C63 C13 120.0 . . ?
C53 C63 H63 120.0 . . ?
C13 C63 H63 120.0 . . ?
C13 O73 H73 110.5(17) . . ?
C23 C83 H813 109.5 . . ?
C23 C83 H823 109.5 . . ?
C23 C83 H833 109.5 . . ?

loop_
_geom_bond_atom_site_label_1
_geom_bond_atom_site_label_2
_geom_bond_distance
_geom_bond_site_symmetry_2
_geom_bond_publ_flag
C11 O71 1.3762(14) . ?
C11 C21 1.3900 . ?
C11 C61 1.3900 . ?
C21 C31 1.3900 . ?
C21 C81 1.511(8) . ?
C21 Cl81 1.712(2) . ?
C31 C41 1.3900 . ?
C31 H31 0.9500 . ?
C41 C51 1.3900 . ?
C41 H41 0.9500 . ?
C51 C61 1.3900 . ?
C51 H51 0.9500 . ?
C61 H61 0.9500 . ?
O71 H71 0.845(9) . ?
C81 H811 0.9800 . ?
C81 H821 0.9800 . ?
C81 H831 0.9800 . ?
C12 O72 1.3789(13) . ?
C12 C22 1.3900 . ?
C12 C62 1.3900 . ?
C22 C32 1.3900 . ?
C22 C82 1.512(8) . ?
C22 Cl82 1.7103(15) . ?
C32 C42 1.3900 . ?
C32 H32 0.9500 . ?
C42 C52 1.3900 . ?
C42 H42 0.9500 . ?
C52 C62 1.3900 . ?
C52 H52 0.9500 . ?
C62 H62 0.9500 . ?
O72 H72 0.849(9) . ?
C82 H812 0.9800 . ?
C82 H822 0.9800 . ?
C82 H832 0.9800 . ?
C13 O73 1.3799(14) . ?
C13 C23 1.3900 . ?
C13 C63 1.3900 . ?
C23 C33 1.3900 . ?
C23 C83 1.514(8) . ?
C23 Cl83 1.718(2) . ?
C33 C43 1.3900 . ?
C33 H33 0.9500 . ?
C43 C53 1.3900 . ?
C43 H43 0.9500 . ?
C53 C63 1.3900 . ?
C53 H53 0.9500 . ?
C63 H63 0.9500 . ?
O73 H73 0.837(9) . ?
C83 H813 0.9800 . ?
C83 H823 0.9800 . ?
C83 H833 0.9800 . ?
